data_2208734
loop_
_publ_author_name
'Benson, Ronald E.'
'Clearfield, Abraham'
'Daniels, Lee M.'
'Wardeska, Jeff G.'

_publ_section_title
;Redetermination of
 bis(2-amino-3-hydroxy-1-phenylpropanolato-\k^2^<i>N</i>,<i>O</i>^1^)(ethylenediamine-\k^2^<i>N</i>,<i>N</i>')cobalt(III)
 iodide monohydrate
;
_journal_coeditor_code TK2007
_journal_issue 4
_journal_name_full 'Acta Crystallographica Section E'
_journal_page_first m696
_journal_page_last m698
_journal_paper_doi 10.1107/S1600536806007197
_journal_volume 62
_journal_year 2006
_chemical_formula_iupac '[Co (C9 H12 N O2)2 (C2 H8 N2)] I , H2 O'
_chemical_formula_moiety 'C20 H32 Co N4 O4 + , I - , H2 O'
_chemical_formula_sum 'C20 H34 Co I N4 O5'
_chemical_formula_weight 596.34
_chemical_name_systematic
;
bis(2-amino-3-hydroxy-1-phenylpropanolato-\k^2^N,O^1^)(ethylenediamine-
\k^2^N,N')cobalt(III) iodide monohydrate
;
_space_group_IT_number 19
_symmetry_cell_setting orthorhombic
_symmetry_space_group_name_Hall 'P 2ac 2ab'
_symmetry_space_group_name_H-M 'P 21 21 21'
_atom_sites_solution_hydrogens geom
_atom_sites_solution_primary direct
_atom_sites_solution_secondary difmap
_audit_creation_method SHELXL97
_cell_angle_alpha 90
_cell_angle_beta 90
_cell_angle_gamma 90
_cell_formula_units_Z 4
_cell_length_a 6.7895(2)
_cell_length_b 14.5013(4)
_cell_length_c 24.8565(8)
_cell_measurement_reflns_used 19448
_cell_measurement_temperature 294(2)
_cell_measurement_theta_max 27.5
_cell_measurement_theta_min 3.0
_cell_volume 2447.29(13)
_computing_cell_refinement 'PROCESS-AUTO (Rigaku, 1998)'
_computing_data_collection 'SCXmini (Rigaku, 2006)'
_computing_data_reduction PROCESS-AUTO
_computing_molecular_graphics 'CrystalStructure (Rigaku, 2005)'
_computing_publication_material SHELXL97
_computing_structure_refinement 'SHELXL97 (Sheldrick, 1997)'
_computing_structure_solution 'SIR92 (Altomare <i>et al.</i>,  1994)'
_diffrn_ambient_temperature 294(2)
_diffrn_detector_area_resol_mean 6.85
_diffrn_measured_fraction_theta_full 0.994
_diffrn_measured_fraction_theta_max 0.994
_diffrn_measurement_device_type 'Rigaku SCXmini'
_diffrn_measurement_method \w
_diffrn_radiation_monochromator graphite
_diffrn_radiation_source 'long-fine-focus sealed tube'
_diffrn_radiation_type MoK\a
_diffrn_radiation_wavelength 0.71073
_diffrn_reflns_av_R_equivalents 0.029
_diffrn_reflns_av_sigmaI/netI 0.027
_diffrn_reflns_limit_h_max 8
_diffrn_reflns_limit_h_min -8
_diffrn_reflns_limit_k_max 18
_diffrn_reflns_limit_k_min -13
_diffrn_reflns_limit_l_max 32
_diffrn_reflns_limit_l_min -30
_diffrn_reflns_number 19627
_diffrn_reflns_theta_full 27.5
_diffrn_reflns_theta_max 27.5
_diffrn_reflns_theta_min 3.1
_diffrn_standards_decay_% <0.2
_diffrn_standards_interval_time 0
_diffrn_standards_number 0
_exptl_absorpt_coefficient_mu 1.999
_exptl_absorpt_correction_T_max 0.57
_exptl_absorpt_correction_T_min 0.466
_exptl_absorpt_correction_type multi-scan
_exptl_absorpt_process_details '(ABSCOR; Higashi, 1995)'
_exptl_crystal_colour 'translucent pale-brown'
_exptl_crystal_density_diffrn 1.619
_exptl_crystal_density_method 'not measured'
_exptl_crystal_description prism
_exptl_crystal_F_000 1208
_exptl_crystal_size_max 0.42
_exptl_crystal_size_mid 0.39
_exptl_crystal_size_min 0.28
_refine_diff_density_max 0.58
_refine_diff_density_min -0.69
_refine_ls_abs_structure_details 'Flack (1983), with how many Friedel pairs'
_refine_ls_abs_structure_Flack 0.007(14)
_refine_ls_extinction_method none
_refine_ls_goodness_of_fit_ref 1.10
_refine_ls_hydrogen_treatment mixed
_refine_ls_matrix_type full
_refine_ls_number_parameters 291
_refine_ls_number_reflns 5482
_refine_ls_number_restraints 215
_refine_ls_restrained_S_all 1.08
_refine_ls_R_factor_all 0.030
_refine_ls_R_factor_gt 0.027
_refine_ls_shift/su_max 0.003
_refine_ls_shift/su_mean 0.000
_refine_ls_structure_factor_coef Fsqd
_refine_ls_weighting_details 'calc w = 1/[\s^2^(Fo^2^)+(0.022P)^2^+P] where P=(Fo^2^+2Fc^2^)/3'
_refine_ls_weighting_scheme calc
_refine_ls_wR_factor_gt 0.061
_refine_ls_wR_factor_ref 0.062
_reflns_number_gt 5172
_reflns_number_total 5482
_reflns_threshold_expression I>2\s(I)
_cod_data_source_file tk2007.cif
_cod_data_source_block I
_cod_original_sg_symbol_Hall 'P 21 21 21'
_cod_database_code 2208734
_cod_database_fobs_code 2208734

loop_
_symmetry_equiv_pos_as_xyz
'x, y, z'
'x+1/2, -y+1/2, -z'
'-x, y+1/2, -z+1/2'
'-x+1/2, -y, z+1/2'

loop_
_atom_site_type_symbol
_atom_site_label
_atom_site_fract_x
_atom_site_fract_y
_atom_site_fract_z
_atom_site_U_iso_or_equiv
_atom_site_adp_type
_atom_site_calc_flag
_atom_site_refinement_flags
_atom_site_occupancy
_atom_site_disorder_assembly
_atom_site_disorder_group
I I1 0.24806(3) 1.289623(13) 0.701876(8) 0.05308(7) Uani d . 1 . .
Co Co1 0.21430(5) 0.93696(2) 0.673829(13) 0.02590(7) Uani d . 1 . .
O O4 0.8157(3) 1.08284(14) 0.62835(8) 0.0383(4) Uani d DU 1 . .
H H4 0.930(3) 1.062(2) 0.6145(12) 0.042(8) Uiso d D 1 . .
O O5 0.6808(5) 1.1481(2) 0.72736(12) 0.0804(9) Uani d D 1 . .
H H2W 0.739(7) 1.151(4) 0.6947(11) 0.121 Uiso d D 1 . .
H H1W 0.571(5) 1.175(3) 0.740(2) 0.121 Uiso d D 1 . .
O O1 0.3046(2) 0.83092(11) 0.63805(7) 0.0294(4) Uani d U 1 A .
O O3 -0.3187(3) 0.81759(15) 0.60232(9) 0.0474(5) Uani d DU 1 A .
H H3 -0.441(3) 0.809(3) 0.6175(14) 0.071 Uiso d D 1 . .
O O2 0.1432(2) 0.99710(12) 0.60874(7) 0.0301(4) Uani d U 1 A .
N N1A 0.2831(3) 0.88261(14) 0.74411(8) 0.0357(5) Uani d PU 0.657(6) A 1
H H1A1 0.1910 0.8413 0.7540 0.043 Uiso calc PR 0.657(6) A 1
H H1A2 0.3999 0.8535 0.7419 0.043 Uiso calc PR 0.657(6) A 1
N N3A 0.1217(3) 1.04309(15) 0.71760(9) 0.0369(5) Uani d PU 0.657(6) A 1
H H3A1 0.2014 1.0917 0.7119 0.044 Uiso calc PR 0.657(6) A 1
H H3A2 -0.0006 1.0589 0.7072 0.044 Uiso calc PR 0.657(6) A 1
N N1B 0.2831(3) 0.88261(14) 0.74411(8) 0.0357(5) Uani d PU 0.343(6) A 2
H H1B1 0.2280 0.8263 0.7463 0.043 Uiso calc PR 0.343(6) A 2
H H1B2 0.4146 0.8751 0.7455 0.043 Uiso calc PR 0.343(6) A 2
N N3B 0.1217(3) 1.04309(15) 0.71760(9) 0.0369(5) Uani d PU 0.343(6) A 2
H H3B1 0.1555 1.0966 0.7017 0.044 Uiso calc PR 0.343(6) A 2
H H3B2 -0.0101 1.0415 0.7211 0.044 Uiso calc PR 0.343(6) A 2
N N2 -0.0417(3) 0.87671(13) 0.67324(9) 0.0286(4) Uani d U 1 A .
H H2A -0.0911 0.8754 0.7068 0.034 Uiso calc R 1 . .
H H2B -0.1254 0.9089 0.6523 0.034 Uiso calc R 1 . .
N N4 0.4763(3) 0.98935(14) 0.66224(8) 0.0282(4) Uani d U 1 A .
H H4A 0.5135 1.0216 0.6915 0.034 Uiso calc R 1 . .
H H4B 0.5641 0.9438 0.6570 0.034 Uiso calc R 1 . .
C C1 0.1466(3) 0.78521(18) 0.61191(10) 0.0288(5) Uani d U 1 . .
H H1 0.1054 0.8216 0.5806 0.035 Uiso calc R 1 A .
C C2 -0.0230(3) 0.78085(17) 0.65230(11) 0.0293(5) Uani d U 1 A .
H H2 0.0169 0.7408 0.6821 0.035 Uiso calc R 1 . .
C C15 0.2218(4) 0.69206(16) 0.59293(10) 0.0312(5) Uani d U 1 A .
C C16 0.2528(5) 0.61960(17) 0.62874(11) 0.0431(6) Uani d U 1 . .
H H16 0.2211 0.6266 0.6649 0.052 Uiso calc R 1 A .
C C17 0.3307(5) 0.5371(2) 0.61045(15) 0.0540(9) Uani d U 1 A .
H H17 0.3467 0.4882 0.6343 0.065 Uiso calc R 1 . .
C C18 0.3844(5) 0.5268(2) 0.55766(15) 0.0560(9) Uani d U 1 . .
H H18 0.4380 0.4713 0.5458 0.067 Uiso calc R 1 A .
C C19 0.3591(6) 0.5977(2) 0.52268(15) 0.0568(9) Uani d U 1 A .
H H19 0.3981 0.5909 0.4870 0.068 Uiso calc R 1 . .
C C20 0.2757(5) 0.67989(19) 0.53957(11) 0.0453(7) Uani d U 1 . .
H H20 0.2558 0.7273 0.5150 0.054 Uiso calc R 1 A .
C C5 0.4717(3) 1.05122(18) 0.61421(10) 0.0271(5) Uani d U 1 . .
H H5 0.4302 1.1130 0.6255 0.033 Uiso calc R 1 A .
C C3 -0.2219(4) 0.74665(18) 0.63105(12) 0.0403(6) Uani d U 1 . .
H H3A -0.2014 0.6941 0.6076 0.048 Uiso calc R 1 A .
H H3B -0.3036 0.7270 0.6609 0.048 Uiso calc R 1 . .
C C9 0.2787(4) 1.07077(16) 0.52822(9) 0.0294(5) Uani d U 1 . .
C C14 0.1607(4) 1.14859(19) 0.52991(12) 0.0371(6) Uani d U 1 A .
H H14 0.0962 1.1642 0.5616 0.045 Uiso calc R 1 . .
C C13 0.1378(4) 1.2035(2) 0.48459(14) 0.0465(7) Uani d U 1 . .
H H13 0.0554 1.2547 0.4859 0.056 Uiso calc R 1 A .
C C12 0.2360(5) 1.1829(2) 0.43779(12) 0.0512(8) Uani d U 1 A .
H H12 0.2208 1.2201 0.4076 0.061 Uiso calc R 1 . .
C C11 0.3566(5) 1.1070(2) 0.43583(12) 0.0500(8) Uani d U 1 . .
H H11 0.4257 1.0937 0.4045 0.060 Uiso calc R 1 A .
C C10 0.3762(4) 1.0500(2) 0.48032(11) 0.0404(6) Uani d U 1 A .
H H10 0.4548 0.9976 0.4782 0.048 Uiso calc R 1 . .
C C6 0.6744(3) 1.05765(19) 0.58866(10) 0.0317(5) Uani d U 1 A .
H H6A 0.7098 0.9987 0.5730 0.038 Uiso calc R 1 . .
H H6B 0.6729 1.1034 0.5602 0.038 Uiso calc R 1 . .
C C4 0.3141(3) 1.01045(16) 0.57716(10) 0.0279(5) Uani d U 1 A .
H H4C 0.3600 0.9500 0.5647 0.034 Uiso calc R 1 . .
C C7A 0.2942(8) 0.9589(3) 0.78466(19) 0.0429(10) Uiso d PDU 0.657(6) A 1
H H7A1 0.4162 0.9929 0.7806 0.051 Uiso calc PR 0.657(6) A 1
H H7A2 0.2886 0.9340 0.8209 0.051 Uiso calc PR 0.657(6) A 1
C C8A 0.1202(9) 1.0209(4) 0.77437(19) 0.0448(10) Uiso d PDU 0.657(6) A 1
H H8A1 -0.0013 0.9897 0.7839 0.054 Uiso calc PR 0.657(6) A 1
H H8A2 0.1307 1.0766 0.7957 0.054 Uiso calc PR 0.657(6) A 1
C C7B 0.2222(16) 0.9357(6) 0.7904(3) 0.0429(10) Uiso d PDU 0.343(6) A 2
H H7B1 0.3118 0.9252 0.8201 0.051 Uiso calc PR 0.343(6) A 2
H H7B2 0.0909 0.9175 0.8015 0.051 Uiso calc PR 0.343(6) A 2
C C8B 0.2241(19) 1.0347(5) 0.7749(3) 0.0448(10) Uiso d PDU 0.343(6) A 2
H H8B1 0.3585 1.0573 0.7731 0.054 Uiso calc PR 0.343(6) A 2
H H8B2 0.1528 1.0711 0.8012 0.054 Uiso calc PR 0.343(6) A 2

loop_
_atom_site_aniso_label
_atom_site_aniso_U_11
_atom_site_aniso_U_22
_atom_site_aniso_U_33
_atom_site_aniso_U_12
_atom_site_aniso_U_13
_atom_site_aniso_U_23
I1 0.05905(14) 0.04394(11) 0.05623(12) -0.00603(12) 0.01004(12) -0.00782(8)
Co1 0.02083(15) 0.02368(14) 0.03319(15) 0.00013(13) 0.00077(13) 0.00319(12)
O4 0.0212(9) 0.0493(11) 0.0442(11) -0.0008(8) -0.0001(8) 0.0009(9)
O5 0.071(2) 0.102(2) 0.0673(18) 0.0044(17) 0.0020(15) -0.0235(17)
O1 0.0201(9) 0.0284(8) 0.0397(9) 0.0000(7) 0.0017(7) -0.0011(7)
O3 0.0312(11) 0.0498(12) 0.0613(13) -0.0049(9) -0.0030(10) 0.0091(10)
O2 0.0182(8) 0.0349(10) 0.0374(10) -0.0007(7) -0.0008(7) 0.0081(8)
N1A 0.0300(12) 0.0387(11) 0.0383(11) -0.0002(11) 0.0025(10) 0.0069(9)
N3A 0.0307(12) 0.0318(12) 0.0481(14) 0.0000(9) 0.0028(10) 0.0005(10)
N1B 0.0300(12) 0.0387(11) 0.0383(11) -0.0002(11) 0.0025(10) 0.0069(9)
N3B 0.0307(12) 0.0318(12) 0.0481(14) 0.0000(9) 0.0028(10) 0.0005(10)
N2 0.0212(10) 0.0273(10) 0.0375(11) 0.0016(8) 0.0039(9) 0.0019(9)
N4 0.0236(10) 0.0272(10) 0.0337(11) -0.0013(8) -0.0006(8) 0.0036(9)
C1 0.0241(12) 0.0294(12) 0.0328(13) -0.0006(11) 0.0012(10) 0.0054(11)
C2 0.0235(12) 0.0246(11) 0.0397(14) 0.0001(10) 0.0006(10) 0.0022(11)
C15 0.0246(12) 0.0334(11) 0.0357(12) -0.0017(11) 0.0001(11) -0.0017(9)
C16 0.0481(17) 0.0389(13) 0.0422(14) 0.0119(16) 0.0066(16) 0.0038(11)
C17 0.056(2) 0.0372(16) 0.069(2) 0.0143(14) 0.0014(16) 0.0037(15)
C18 0.0459(19) 0.0424(17) 0.080(3) 0.0035(15) 0.0101(17) -0.0226(18)
C19 0.063(2) 0.059(2) 0.0489(19) -0.0081(17) 0.0134(16) -0.0207(16)
C20 0.0544(19) 0.0433(14) 0.0380(14) -0.0080(16) 0.0038(15) -0.0040(11)
C5 0.0192(11) 0.0264(12) 0.0358(13) 0.0003(10) 0.0016(9) 0.0054(11)
C3 0.0271(14) 0.0319(12) 0.0619(17) -0.0030(12) 0.0009(14) 0.0002(12)
C9 0.0228(11) 0.0331(11) 0.0325(11) -0.0017(12) -0.0034(10) 0.0023(9)
C14 0.0344(14) 0.0350(14) 0.0420(15) 0.0013(11) 0.0035(12) 0.0076(12)
C13 0.0398(16) 0.0389(16) 0.061(2) 0.0048(14) -0.0013(14) 0.0165(15)
C12 0.053(2) 0.0556(17) 0.0450(16) 0.0007(18) -0.0038(16) 0.0191(13)
C11 0.0536(19) 0.065(2) 0.0309(15) 0.0033(17) 0.0015(13) 0.0038(14)
C10 0.0395(15) 0.0459(16) 0.0356(14) 0.0052(13) -0.0034(12) -0.0006(13)
C6 0.0227(12) 0.0356(13) 0.0367(14) -0.0001(11) 0.0016(10) 0.0055(11)
C4 0.0204(12) 0.0270(11) 0.0364(13) 0.0007(10) 0.0007(10) 0.0022(10)

loop_
_atom_type_symbol
_atom_type_description
_atom_type_scat_dispersion_real
_atom_type_scat_dispersion_imag
_atom_type_scat_source
C C 0.0033 0.0016 'International Tables Vol C Tables 4.2.6.8 and 6.1.1.4'
H H 0.0000 0.0000 'International Tables Vol C Tables 4.2.6.8 and 6.1.1.4'
Co Co 0.3494 0.9721 'International Tables Vol C Tables 4.2.6.8 and 6.1.1.4'
N N 0.0061 0.0033 'International Tables Vol C Tables 4.2.6.8 and 6.1.1.4'
O O 0.0106 0.0060 'International Tables Vol C Tables 4.2.6.8 and 6.1.1.4'
I I -0.4742 1.8119 'International Tables Vol C Tables 4.2.6.8 and 6.1.1.4'

loop_
_geom_angle_atom_site_label_1
_geom_angle_atom_site_label_2
_geom_angle_atom_site_label_3
_geom_angle
_geom_angle_publ_flag
O1 Co1 O2 93.18(8) y
O1 Co1 N2 85.45(8) y
O1 Co1 N4 87.21(8) y
O1 Co1 N1A 90.85(8) y
O1 Co1 N3A 175.03(9) y
O2 Co1 N2 88.43(8) y
O2 Co1 N4 85.83(8) y
O2 Co1 N1A 175.95(9) y
O2 Co1 N3A 91.74(9) y
N2 Co1 N4 170.41(9) y
N2 Co1 N1A 92.23(10) y
N2 Co1 N3A 93.98(9) y
N4 Co1 N1A 94.03(9) y
N4 Co1 N3A 93.87(9) y
N1A Co1 N3A 84.23(9) y
C6 O4 H4 103(2) .
H2W O5 H1W 131(5) .
C1 O1 Co1 110.63(14) .
C3 O3 H3 96(2) .
C4 O2 Co1 109.08(14) .
C7A N1A Co1 108.2(2) .
C7A N1A H1A1 110.1 ?
Co1 N1A H1A1 110.1 ?
C7A N1A H1A2 110.1 ?
Co1 N1A H1A2 110.1 ?
H1A1 N1A H1A2 108.4 ?
C8A N3A Co1 111.3(2) .
C8A N3A H3A1 109.4 ?
Co1 N3A H3A1 109.4 ?
C8A N3A H3A2 109.4 ?
Co1 N3A H3A2 109.4 ?
H3A1 N3A H3A2 108.0 ?
C2 N2 Co1 110.22(14) .
C2 N2 H2A 109.6 ?
Co1 N2 H2A 109.6 ?
C2 N2 H2B 109.6 ?
Co1 N2 H2B 109.6 ?
H2A N2 H2B 108.1 ?
C5 N4 Co1 109.41(14) .
C5 N4 H4A 109.8 ?
Co1 N4 H4A 109.8 ?
C5 N4 H4B 109.8 ?
Co1 N4 H4B 109.8 ?
H4A N4 H4B 108.2 ?
O1 C1 C15 107.69(19) ?
O1 C1 C2 106.8(2) ?
C15 C1 C2 114.8(2) ?
O1 C1 H1 109.1 ?
C15 C1 H1 109.1 ?
C2 C1 H1 109.1 ?
N2 C2 C1 104.8(2) ?
N2 C2 C3 110.3(2) ?
C1 C2 C3 116.8(2) ?
N2 C2 H2 108.2 ?
C1 C2 H2 108.2 ?
C3 C2 H2 108.2 ?
C20 C15 C16 118.4(2) ?
C20 C15 C1 119.9(2) ?
C16 C15 C1 121.5(2) ?
C17 C16 C15 120.0(3) ?
C17 C16 H16 120.0 ?
C15 C16 H16 120.0 ?
C18 C17 C16 120.7(3) ?
C18 C17 H17 119.6 ?
C16 C17 H17 119.6 ?
C19 C18 C17 119.8(3) ?
C19 C18 H18 120.1 ?
C17 C18 H18 120.1 ?
C18 C19 C20 120.6(3) ?
C18 C19 H19 119.7 ?
C20 C19 H19 119.7 ?
C19 C20 C15 120.5(3) ?
C19 C20 H20 119.8 ?
C15 C20 H20 119.8 ?
N4 C5 C6 110.6(2) ?
N4 C5 C4 105.27(19) ?
C6 C5 C4 113.9(2) ?
N4 C5 H5 109.0 ?
C6 C5 H5 109.0 ?
C4 C5 H5 109.0 ?
O3 C3 C2 110.4(2) ?
O3 C3 H3A 109.6 ?
C2 C3 H3A 109.6 ?
O3 C3 H3B 109.6 ?
C2 C3 H3B 109.6 ?
H3A C3 H3B 108.1 ?
C14 C9 C10 118.4(2) ?
C14 C9 C4 122.5(2) ?
C10 C9 C4 119.0(2) ?
C9 C14 C13 120.5(3) ?
C9 C14 H14 119.7 ?
C13 C14 H14 119.7 ?
C12 C13 C14 120.5(3) ?
C12 C13 H13 119.7 ?
C14 C13 H13 119.7 ?
C11 C12 C13 119.6(3) ?
C11 C12 H12 120.2 ?
C13 C12 H12 120.2 ?
C12 C11 C10 120.4(3) ?
C12 C11 H11 119.8 ?
C10 C11 H11 119.8 ?
C11 C10 C9 120.4(3) ?
C11 C10 H10 119.8 ?
C9 C10 H10 119.8 ?
O4 C6 C5 109.7(2) ?
O4 C6 H6A 109.7 ?
C5 C6 H6A 109.7 ?
O4 C6 H6B 109.7 ?
C5 C6 H6B 109.7 ?
H6A C6 H6B 108.2 ?
O2 C4 C9 113.18(19) ?
O2 C4 C5 107.0(2) ?
C9 C4 C5 111.8(2) ?
O2 C4 H4C 108.3 ?
C9 C4 H4C 108.3 ?
C5 C4 H4C 108.3 ?
N1A C7A C8A 106.7(4) ?
N1A C7A H7A1 110.4 ?
C8A C7A H7A1 110.4 ?
N1A C7A H7A2 110.4 ?
C8A C7A H7A2 110.4 ?
H7A1 C7A H7A2 108.6 ?
N3A C8A C7A 107.0(4) ?
N3A C8A H8A1 110.3 ?
C7A C8A H8A1 110.3 ?
N3A C8A H8A2 110.3 ?
C7A C8A H8A2 110.3 ?
H8A1 C8A H8A2 108.6 ?
C8B C7B H7B1 110.1 ?
C8B C7B H7B2 110.1 ?
H7B1 C7B H7B2 108.5 ?
C7B C8B H8B1 110.2 ?
C7B C8B H8B2 110.2 ?
H8B1 C8B H8B2 108.5 ?

loop_
_geom_bond_atom_site_label_1
_geom_bond_atom_site_label_2
_geom_bond_distance
_geom_bond_publ_flag
Co1 O1 1.8793(17) y
Co1 O2 1.9002(18) y
Co1 N2 1.9456(19) y
Co1 N4 1.955(2) y
Co1 N1A 1.973(2) y
Co1 N3A 1.987(2) y
O4 C6 1.424(3) .
O4 H4 0.899(17) .
O5 H2W 0.91(2) .
O5 H1W 0.90(3) .
O1 C1 1.419(3) .
O3 C3 1.414(3) .
O3 H3 0.919(18) .
O2 C4 1.415(3) .
N1A C7A 1.498(5) .
N1A H1A1 0.9000 ?
N1A H1A2 0.9000 ?
N3A C8A 1.448(5) .
N3A H3A1 0.9000 ?
N3A H3A2 0.9000 ?
N2 C2 1.490(3) .
N2 H2A 0.9000 ?
N2 H2B 0.9000 ?
N4 C5 1.494(3) .
N4 H4A 0.9000 ?
N4 H4B 0.9000 ?
C1 C15 1.519(3) .
C1 C2 1.529(3) .
C1 H1 0.9800 ?
C2 C3 1.532(4) .
C2 H2 0.9800 ?
C15 C20 1.387(4) .
C15 C16 1.393(3) .
C16 C17 1.385(4) .
C16 H16 0.9300 ?
C17 C18 1.370(5) .
C17 H17 0.9300 ?
C18 C19 1.357(5) .
C18 H18 0.9300 ?
C19 C20 1.385(4) .
C19 H19 0.9300 ?
C20 H20 0.9300 ?
C5 C6 1.519(3) .
C5 C4 1.531(3) .
C5 H5 0.9800 ?
C3 H3A 0.9700 ?
C3 H3B 0.9700 ?
C9 C14 1.384(4) .
C9 C10 1.395(4) .
C9 C4 1.517(3) .
C14 C13 1.389(4) .
C14 H14 0.9300 ?
C13 C12 1.374(4) .
C13 H13 0.9300 ?
C12 C11 1.373(4) .
C12 H12 0.9300 ?
C11 C10 1.387(4) .
C11 H11 0.9300 ?
C10 H10 0.9300 ?
C6 H6A 0.9700 ?
C6 H6B 0.9700 ?
C4 H4C 0.9800 ?
C7A C8A 1.506(6) .
C7A H7A1 0.9700 ?
C7A H7A2 0.9700 ?
C8A H8A1 0.9700 ?
C8A H8A2 0.9700 ?
C7B C8B 1.487(10) .
C7B H7B1 0.9700 ?
C7B H7B2 0.9700 ?
C8B H8B1 0.9700 ?
C8B H8B2 0.9700 ?

loop_
_geom_hbond_atom_site_label_D
_geom_hbond_atom_site_label_H
_geom_hbond_atom_site_label_A
_geom_hbond_site_symmetry_A
_geom_hbond_distance_DH
_geom_hbond_distance_HA
_geom_hbond_distance_DA
_geom_hbond_angle_DHA
O4 H4 O2 1_655 0.899(17) 1.73(2) 2.594(2) 159(3)
O5 H2W O4 . 0.906(19) 1.99(3) 2.792(3) 146(5)
O5 H1W I1 . 0.90(3) 2.91(4) 3.639(3) 140(5)
O3 H3 O1 1_455 0.919(18) 1.83(2) 2.714(3) 160(4)
N1A H1A1 I1 3_546 0.90 3.26 4.078(2) 152
N1A H1A2 I1 3_646 0.90 2.92 3.709(2) 147
N3A H3A1 I1 . 0.90 2.90 3.697(2) 149
N3A H3A2 O4 1_455 0.90 2.35 3.094(3) 140
N3A H3A2 O5 1_455 0.90 2.57 3.368(4) 148
N1B H1B2 I1 3_646 0.90 2.91 3.709(2) 148
N3B H3B1 I1 . 0.90 2.87 3.697(2) 154
N3B H3B2 O5 1_455 0.90 2.61 3.368(4) 142
N3B H3B2 O4 1_455 0.90 2.66 3.094(3) 111
N2 H2A I1 3_546 0.90 2.80 3.632(2) 155
N4 H4A O5 . 0.90 2.34 3.139(4) 149
N4 H4B O3 1_655 0.90 2.41 3.219(3) 149
